data_1548660
loop_
_publ_author_name
'De, Anangsha'
'Zhang, Qian-Fan'
'Mondal, Bijan'
'Cheung, Ling Fung'
'Kar, Sourav'
'Saha, Koushik'
'Varghese, Babu'
'Wang, Lai-Sheng'
'Ghosh, Sundargopal'

_publ_section_title
;
 [(Cp<sub>2</sub>M)<sub>2</sub>B<sub>9</sub>H<sub>11</sub>] (M&#x00A0;= Zr
 or Hf): early transition metal 'guarded' heptaborane with strong covalent
 and electrostatic bonding.
;
_journal_issue 7
_journal_name_full 'Chemical science'
_journal_page_first 1976
_journal_page_last 1981
_journal_paper_doi 10.1039/c7sc05014c
_journal_volume 9
_journal_year 2018
_chemical_formula_moiety 'C20 H27 B9 Hf2, C7 H8'
_chemical_formula_sum 'C27 H35 B9 Hf2'
_chemical_formula_weight 813.82
_space_group_crystal_system monoclinic
_space_group_IT_number 14
_space_group_name_Hall '-P 2ybc'
_space_group_name_H-M_alt 'P 1 21/c 1'
_symmetry_space_group_name_Hall '-P 2ybc'
_symmetry_space_group_name_H-M 'P 1 21/c 1'
_atom_sites_solution_hydrogens mixed
_audit_creation_method SHELXL-2016/6
_audit_update_record
;
2017-08-10 deposited with the CCDC.
2018-01-11 downloaded from the CCDC.
;
_cell_angle_alpha 90
_cell_angle_beta 110.082(2)
_cell_angle_gamma 90
_cell_formula_units_Z 4
_cell_length_a 17.2181(8)
_cell_length_b 12.9003(7)
_cell_length_c 14.6113(9)
_cell_measurement_reflns_used 9034
_cell_measurement_temperature 293(2)
_cell_measurement_theta_max 72.60
_cell_measurement_theta_min 4.33
_cell_volume 3048.1(3)
_computing_cell_refinement 'Bruker SAINT'
_computing_data_collection 'Bruker APEX2'
_computing_data_reduction 'Bruker SAINT'
_computing_molecular_graphics 'ORTEP3 (Farrugia, 1997) and Mercury (Bruno et al., 2002)'
_computing_publication_material 'SHELXL-2014/7 (Sheldrick, 2014)'
_computing_structure_refinement 'SHELXL-2016/6 (Sheldrick, 2016)'
_computing_structure_solution 'SHELXS-97 (Sheldrick 2008)'
_diffrn_ambient_temperature 293(2)
_diffrn_measured_fraction_theta_full 0.999
_diffrn_measured_fraction_theta_max 0.999
_diffrn_measurement_device_type 'Bruker apex3 C-MOS Diffractometer'
_diffrn_measurement_method '\w and \f scan'
_diffrn_radiation_type CuK\a
_diffrn_radiation_wavelength 1.54178
_diffrn_reflns_av_unetI/netI 0.1126
_diffrn_reflns_Laue_measured_fraction_full 0.999
_diffrn_reflns_Laue_measured_fraction_max 0.999
_diffrn_reflns_limit_h_max 20
_diffrn_reflns_limit_h_min -20
_diffrn_reflns_limit_k_max 15
_diffrn_reflns_limit_k_min -15
_diffrn_reflns_limit_l_max 17
_diffrn_reflns_limit_l_min -17
_diffrn_reflns_number 50752
_diffrn_reflns_point_group_measured_fraction_full 0.999
_diffrn_reflns_point_group_measured_fraction_max 0.999
_diffrn_reflns_theta_full 64.983
_diffrn_reflns_theta_max 64.983
_diffrn_reflns_theta_min 2.732
_diffrn_source 'micro focus Cu'
_exptl_absorpt_coefficient_mu 12.444
_exptl_absorpt_correction_T_max 0.7536
_exptl_absorpt_correction_T_min 0.3970
_exptl_absorpt_correction_type multi-scan
_exptl_absorpt_process_details 'SADABS (Bruker, 2004)'
_exptl_crystal_colour colourless
_exptl_crystal_density_diffrn 1.773
_exptl_crystal_description needle
_exptl_crystal_F_000 1544
_exptl_crystal_size_max 0.100
_exptl_crystal_size_mid 0.100
_exptl_crystal_size_min 0.050
_refine_diff_density_max 2.619
_refine_diff_density_min -2.412
_refine_diff_density_rms 0.276
_refine_ls_extinction_method none
_refine_ls_goodness_of_fit_ref 1.059
_refine_ls_hydrogen_treatment mixed
_refine_ls_matrix_type full
_refine_ls_number_parameters 360
_refine_ls_number_reflns 50752
_refine_ls_number_restraints 349
_refine_ls_restrained_S_all 1.074
_refine_ls_R_factor_all 0.1043
_refine_ls_R_factor_gt 0.0783
_refine_ls_shift/su_max 0.009
_refine_ls_shift/su_mean 0.000
_refine_ls_structure_factor_coef Fsqd
_refine_ls_weighting_details 'w=1/[\s^2^(Fo^2^)+(0.1130P)^2^+16.5730P] where P=(Fo^2^+2Fc^2^)/3'
_refine_ls_weighting_scheme calc
_refine_ls_wR_factor_gt 0.2117
_refine_ls_wR_factor_ref 0.2342
_reflns_Friedel_coverage 0.000
_reflns_number_gt 38138
_reflns_number_total 50752
_reflns_threshold_expression 'I > 2\s(I)'
_cod_data_source_file c7sc05014c2.cif
_cod_data_source_block NEW
_cod_depositor_comments 'Adding full bibliography for 1548660--1548662.cif.'
_cod_database_code 1548660
_shelx_shelxl_version_number 2016/6
_shelx_space_group_comment
;
The symmetry employed for this shelxl refinement is uniquely defined
by the following loop, which should always be used as a source of
symmetry information in preference to the above space-group names.
They are only intended as comments.
;
_shelx_estimated_absorpt_t_min 0.369
_shelx_estimated_absorpt_t_max 0.575

loop_
_space_group_symop_operation_xyz
'x, y, z'
'-x, y+1/2, -z+1/2'
'-x, -y, -z'
'x, -y-1/2, z-1/2'

loop_
_atom_site_label
_atom_site_type_symbol
_atom_site_fract_x
_atom_site_fract_y
_atom_site_fract_z
_atom_site_U_iso_or_equiv
_atom_site_adp_type
_atom_site_occupancy
_atom_site_site_symmetry_order
_atom_site_calc_flag
_atom_site_refinement_flags_posn
_atom_site_refinement_flags_adp
C1 C 0.539(2) 0.669(3) 0.127(2) 0.093(7) Uani 1 1 d . U
H1 H 0.581124 0.718866 0.145712 0.111 Uiso 1 1 calc R U
C2 C 0.459(2) 0.683(3) 0.090(2) 0.102(8) Uani 1 1 d . U
H2 H 0.434809 0.748065 0.079509 0.122 Uiso 1 1 calc R U
C3 C 0.421(2) 0.604(3) 0.072(2) 0.088(7) Uani 1 1 d . U
H3 H 0.363372 0.604032 0.045107 0.105 Uiso 1 1 calc R U
C4 C 0.459(2) 0.524(3) 0.0885(19) 0.085(7) Uani 1 1 d . U
H4 H 0.437429 0.457175 0.077351 0.101 Uiso 1 1 calc R U
C5 C 0.547(2) 0.554(3) 0.131(2) 0.095(7) Uani 1 1 d . U
H5 H 0.593864 0.512574 0.153189 0.114 Uiso 1 1 calc R U
C6 C 0.6141(13) 0.684(2) 0.3609(16) 0.064(6) Uani 1 1 d . U
H6 H 0.638402 0.736084 0.336468 0.077 Uiso 1 1 calc R U
C7 C 0.5595(16) 0.697(2) 0.4047(17) 0.072(6) Uani 1 1 d . U
H7 H 0.539903 0.761291 0.416293 0.087 Uiso 1 1 calc R U
C8 C 0.5360(14) 0.604(2) 0.4306(15) 0.064(6) Uani 1 1 d . U
H8 H 0.497389 0.594230 0.461313 0.076 Uiso 1 1 calc R U
C9 C 0.5806(13) 0.526(2) 0.4028(17) 0.069(6) Uani 1 1 d . U
H9 H 0.578424 0.454541 0.412338 0.082 Uiso 1 1 calc R U
C10 C 0.6294(11) 0.579(2) 0.3570(15) 0.061(5) Uani 1 1 d . U
H10 H 0.665281 0.549161 0.329411 0.073 Uiso 1 1 calc R U
C11 C 0.054(2) 0.622(3) 0.089(2) 0.103(9) Uani 1 1 d . U
H11 H 0.072426 0.679235 0.062845 0.124 Uiso 1 1 calc R U
C12 C 0.0886(16) 0.523(3) 0.1020(18) 0.083(7) Uani 1 1 d . U
H12 H 0.133109 0.502178 0.084097 0.100 Uiso 1 1 calc R U
C13 C 0.0468(16) 0.459(2) 0.1459(19) 0.079(7) Uani 1 1 d . U
H13 H 0.058866 0.390002 0.163829 0.094 Uiso 1 1 calc R U
C14 C -0.0160(12) 0.517(2) 0.1579(19) 0.071(6) Uani 1 1 d . U
H14 H -0.054042 0.493795 0.185540 0.085 Uiso 1 1 calc R U
C15 C -0.0136(16) 0.619(3) 0.121(2) 0.100(9) Uani 1 1 d . U
H15 H -0.049824 0.672925 0.119742 0.120 Uiso 1 1 calc R U
C16 C 0.1160(18) 0.456(2) 0.388(2) 0.081(7) Uani 1 1 d . U
H16 H 0.111027 0.387883 0.365742 0.097 Uiso 1 1 calc R U
C17 C 0.0516(17) 0.525(3) 0.386(2) 0.086(7) Uani 1 1 d . U
H17 H -0.004475 0.508648 0.363460 0.103 Uiso 1 1 calc R U
C18 C 0.086(2) 0.622(3) 0.423(2) 0.095(8) Uani 1 1 d . U
H18 H 0.057532 0.681780 0.427172 0.115 Uiso 1 1 calc R U
C19 C 0.171(2) 0.610(3) 0.451(2) 0.091(7) Uani 1 1 d . U
H19 H 0.210197 0.660632 0.479784 0.109 Uiso 1 1 calc R U
C20 C 0.1876(16) 0.512(3) 0.4297(17) 0.075(6) Uani 1 1 d . U
H20 H 0.240511 0.485357 0.441755 0.090 Uiso 1 1 calc R U
C21 C -0.1605(19) 0.681(4) 0.3803(19) 0.16(2) Uani 1 1 d D .
H21A H -0.135581 0.615820 0.404883 0.239 Uiso 1 1 calc R U
H21B H -0.204833 0.694905 0.404459 0.239 Uiso 1 1 calc R U
H21C H -0.119842 0.735218 0.401479 0.239 Uiso 1 1 calc R U
C22 C -0.1929(12) 0.678(2) 0.2746(18) 0.113(12) Uani 1 1 d D U
C23 C -0.2260(15) 0.7575(19) 0.213(2) 0.101(10) Uani 1 1 d D U
H23 H -0.228784 0.823157 0.238120 0.121 Uiso 1 1 calc R U
C24 C -0.256(2) 0.741(2) 0.112(2) 0.117(12) Uani 1 1 d D U
H24 H -0.279019 0.795847 0.069418 0.140 Uiso 1 1 calc R U
C25 C -0.2520(19) 0.642(3) 0.077(2) 0.121(12) Uani 1 1 d D U
H25 H -0.268758 0.629881 0.009871 0.145 Uiso 1 1 calc R U
C26 C -0.2225(18) 0.563(2) 0.141(2) 0.116(11) Uani 1 1 d D U
H26 H -0.221557 0.495536 0.118515 0.139 Uiso 1 1 calc R U
C27 C -0.1938(13) 0.5813(15) 0.2422(18) 0.058(6) Uani 1 1 d D U
H27 H -0.175591 0.526762 0.285926 0.070 Uiso 1 1 calc R U
B1 B 0.3485(10) 0.5957(12) 0.2605(12) 0.024(3) Uani 1 1 d . U
B2 B 0.3726(12) 0.7174(15) 0.254(2) 0.046(4) Uani 1 1 d . U
B3 B 0.2702(13) 0.6851(18) 0.176(2) 0.052(5) Uani 1 1 d . U
H3A H 0.244179 0.685244 0.096284 0.062 Uiso 1 1 calc R U
B4 B 0.2951(13) 0.7906(19) 0.256(2) 0.057(5) Uani 1 1 d . U
H4A H 0.293484 0.875858 0.254344 0.069 Uiso 1 1 calc R U
B5 B 0.2191(12) 0.7163(16) 0.262(2) 0.047(4) Uani 1 1 d . U
B6 B 0.3256(12) 0.6874(16) 0.3426(18) 0.045(4) Uani 1 1 d . U
H6A H 0.352147 0.690123 0.422619 0.054 Uiso 1 1 calc R U
B7 B 0.2517(11) 0.6012(12) 0.2596(12) 0.023(3) Uani 1 1 d . U
B8 B 0.3839(11) 0.4694(14) 0.2610(16) 0.036(4) Uani 1 1 d D U
B9 B 0.1352(14) 0.786(2) 0.273(3) 0.080(8) Uani 1 1 d D U
Hf1 Hf 0.48642(4) 0.60415(6) 0.25090(6) 0.0302(3) Uani 1 1 d . .
Hf2 Hf 0.11358(5) 0.59483(7) 0.26868(7) 0.0430(3) Uani 1 1 d . .
H8A H 0.346(11) 0.423(12) 0.194(8) 0.05(6) Uiso 1 1 d D .
H8B H 0.395(13) 0.429(13) 0.333(7) 0.06(6) Uiso 1 1 d D .
H9A H 0.104(10) 0.829(12) 0.204(7) 0.04(3) Uiso 1 1 d D .
H9B H 0.150(10) 0.831(12) 0.344(7) 0.04(3) Uiso 1 1 d D .

loop_
_atom_site_aniso_label
_atom_site_aniso_U_11
_atom_site_aniso_U_22
_atom_site_aniso_U_33
_atom_site_aniso_U_23
_atom_site_aniso_U_13
_atom_site_aniso_U_12
C1 0.108(12) 0.125(13) 0.070(11) 0.011(10) 0.061(10) -0.032(11)
C2 0.124(13) 0.111(13) 0.074(12) 0.021(11) 0.038(11) 0.009(11)
C3 0.089(12) 0.116(13) 0.062(10) 0.000(11) 0.030(10) 0.001(11)
C4 0.114(12) 0.097(13) 0.057(10) -0.012(10) 0.047(10) -0.005(11)
C5 0.105(12) 0.139(13) 0.066(10) -0.011(10) 0.061(10) 0.043(10)
C6 0.047(10) 0.079(13) 0.049(11) -0.006(11) -0.003(9) -0.032(10)
C7 0.076(13) 0.077(14) 0.049(11) -0.027(11) 0.002(10) -0.001(12)
C8 0.051(10) 0.099(16) 0.041(10) 0.008(11) 0.016(9) -0.003(11)
C9 0.047(10) 0.085(15) 0.054(11) 0.032(11) -0.008(9) -0.010(10)
C10 0.022(7) 0.104(15) 0.045(10) 0.002(11) -0.003(8) 0.006(9)
C11 0.076(15) 0.14(2) 0.071(14) 0.021(16) -0.008(13) -0.026(15)
C12 0.055(12) 0.14(2) 0.052(12) -0.032(14) 0.012(10) -0.018(13)
C13 0.060(12) 0.099(17) 0.063(13) -0.031(13) 0.003(11) -0.017(12)
C14 0.025(8) 0.099(16) 0.072(13) -0.011(12) -0.004(9) -0.023(10)
C15 0.040(10) 0.126(19) 0.094(16) 0.007(16) -0.028(12) 0.002(13)
C16 0.085(14) 0.102(17) 0.059(13) 0.012(13) 0.029(12) -0.008(13)
C17 0.067(13) 0.133(19) 0.075(14) 0.008(14) 0.047(12) -0.005(13)
C18 0.089(15) 0.13(2) 0.072(14) -0.028(14) 0.039(13) 0.023(15)
C19 0.086(15) 0.126(19) 0.061(13) -0.029(14) 0.024(12) -0.016(15)
C20 0.067(12) 0.118(18) 0.047(11) 0.012(12) 0.026(10) 0.006(13)
C21 0.060(17) 0.35(7) 0.07(2) 0.05(3) 0.018(16) -0.05(3)
C22 0.032(11) 0.15(3) 0.16(3) 0.07(2) 0.031(15) -0.018(14)
C23 0.048(13) 0.091(19) 0.16(3) 0.05(2) 0.026(16) -0.003(13)
C24 0.080(19) 0.11(2) 0.15(3) 0.04(2) 0.02(2) -0.008(19)
C25 0.073(18) 0.14(3) 0.16(3) 0.01(3) 0.06(2) -0.02(2)
C26 0.061(16) 0.11(2) 0.19(3) 0.02(2) 0.06(2) 0.018(16)
C27 0.048(11) 0.037(12) 0.086(16) 0.020(11) 0.019(12) 0.020(9)
B1 0.039(7) 0.013(6) 0.030(7) -0.011(5) 0.024(6) -0.014(5)
B2 0.040(8) 0.023(7) 0.074(11) 0.005(8) 0.018(8) -0.006(6)
B3 0.039(8) 0.041(9) 0.072(10) 0.006(8) 0.015(8) -0.002(7)
B4 0.044(9) 0.035(9) 0.093(12) 0.000(10) 0.023(9) 0.002(8)
B5 0.030(7) 0.029(7) 0.086(12) -0.007(8) 0.023(8) 0.002(6)
B6 0.034(7) 0.033(8) 0.063(10) -0.018(8) 0.012(7) -0.007(6)
B7 0.040(7) 0.012(6) 0.029(7) -0.008(5) 0.028(6) -0.014(5)
B8 0.031(8) 0.026(7) 0.053(11) -0.003(8) 0.019(8) -0.004(6)
B9 0.033(10) 0.055(14) 0.15(2) -0.009(16) 0.028(13) 0.019(10)
Hf1 0.0270(4) 0.0346(5) 0.0316(4) 0.0040(3) 0.0135(3) -0.0004(3)
Hf2 0.0251(4) 0.0453(6) 0.0583(6) -0.0088(5) 0.0140(4) -0.0033(3)

loop_
_atom_type_symbol
_atom_type_description
_atom_type_scat_dispersion_real
_atom_type_scat_dispersion_imag
_atom_type_scat_source
C C 0.0181 0.0091 'International Tables Vol C Tables 4.2.6.8 and 6.1.1.4'
H H 0.0000 0.0000 'International Tables Vol C Tables 4.2.6.8 and 6.1.1.4'
B B 0.0090 0.0039 'International Tables Vol C Tables 4.2.6.8 and 6.1.1.4'
Hf Hf -6.1794 4.9776 'International Tables Vol C Tables 4.2.6.8 and 6.1.1.4'

loop_
_geom_angle_atom_site_label_1
_geom_angle_atom_site_label_2
_geom_angle_atom_site_label_3
_geom_angle
C2 C1 C5 102(3)
C2 C1 Hf1 75.0(17)
C5 C1 Hf1 71.3(13)
C2 C1 H1 128.8
C5 C1 H1 128.8
Hf1 C1 H1 117.6
C3 C2 C1 114(4)
C3 C2 Hf1 77(2)
C1 C2 Hf1 74.1(18)
C3 C2 H2 123.1
C1 C2 H2 123.1
Hf1 C2 H2 117.4
C4 C3 C2 118(4)
C4 C3 Hf1 76(2)
C2 C3 Hf1 75(2)
C4 C3 H3 121.2
C2 C3 H3 121.2
Hf1 C3 H3 118.4
C3 C4 C5 106(3)
C3 C4 Hf1 75.6(19)
C5 C4 Hf1 70.2(13)
C3 C4 H4 127.1
C5 C4 H4 127.1
Hf1 C4 H4 119.2
C4 C5 C1 100(3)
C4 C5 Hf1 74.7(13)
C1 C5 Hf1 73.0(12)
C4 C5 H5 129.7
C1 C5 H5 129.8
Hf1 C5 H5 115.8
C7 C6 C10 109(2)
C7 C6 Hf1 75.3(13)
C10 C6 Hf1 72.9(11)
C7 C6 H6 125.4
C10 C6 H6 125.4
Hf1 C6 H6 118.2
C6 C7 C8 110(2)
C6 C7 Hf1 73.7(13)
C8 C7 Hf1 73.6(13)
C6 C7 H7 124.8
C8 C7 H7 124.8
Hf1 C7 H7 119.5
C7 C8 C9 108(2)
C7 C8 Hf1 74.4(13)
C9 C8 Hf1 73.6(12)
C7 C8 H8 126.0
C9 C8 H8 126.0
Hf1 C8 H8 118.0
C8 C9 C10 105(2)
C8 C9 Hf1 73.2(12)
C10 C9 Hf1 71.9(11)
C8 C9 H9 127.6
C10 C9 H9 127.6
Hf1 C9 H9 119.4
C6 C10 C9 108(2)
C6 C10 Hf1 74.4(11)
C9 C10 Hf1 74.5(11)
C6 C10 H10 126.2
C9 C10 H10 126.2
Hf1 C10 H10 117.1
C12 C11 C15 107(3)
C12 C11 Hf2 73.9(16)
C15 C11 Hf2 74.0(18)
C12 C11 H11 126.7
C15 C11 H11 126.7
Hf2 C11 H11 117.6
C13 C12 C11 110(3)
C13 C12 Hf2 73.4(15)
C11 C12 Hf2 73.7(17)
C13 C12 H12 124.8
C11 C12 H12 124.8
Hf2 C12 H12 119.8
C14 C13 C12 107(3)
C14 C13 Hf2 73.3(14)
C12 C13 Hf2 74.4(15)
C14 C13 H13 126.6
C12 C13 H13 126.6
Hf2 C13 H13 117.9
C13 C14 C15 109(3)
C13 C14 Hf2 74.5(12)
C15 C14 Hf2 74.7(13)
C13 C14 H14 125.3
C15 C14 H14 125.3
Hf2 C14 H14 117.3
C11 C15 C14 107(3)
C11 C15 Hf2 73.4(16)
C14 C15 Hf2 72.2(13)
C11 C15 H15 126.6
C14 C15 H15 126.6
Hf2 C15 H15 119.8
C20 C16 C17 105(3)
C20 C16 Hf2 74.5(16)
C17 C16 Hf2 73.0(16)
C20 C16 H16 127.5
C17 C16 H16 127.5
Hf2 C16 H16 117.4
C16 C17 C18 109(3)
C16 C17 Hf2 73.9(14)
C18 C17 Hf2 73.5(15)
C16 C17 H17 125.5
C18 C17 H17 125.5
Hf2 C17 H17 118.8
C19 C18 C17 106(3)
C19 C18 Hf2 75.2(16)
C17 C18 Hf2 73.4(14)
C19 C18 H18 127.0
C17 C18 H18 127.0
Hf2 C18 H18 116.8
C20 C19 C18 109(3)
C20 C19 Hf2 73.8(15)
C18 C19 Hf2 72.6(17)
C20 C19 H19 125.7
C18 C19 H19 125.7
Hf2 C19 H19 119.7
C19 C20 C16 111(3)
C19 C20 Hf2 74.7(17)
C16 C20 Hf2 73.5(16)
C19 C20 H20 124.4
C16 C20 H20 124.4
Hf2 C20 H20 119.0
C22 C21 H21A 109.5
C22 C21 H21B 109.5
H21A C21 H21B 109.5
C22 C21 H21C 109.5
H21A C21 H21C 109.5
H21B C21 H21C 109.5
C27 C22 C23 121(2)
C27 C22 C21 111(3)
C23 C22 C21 127(3)
C22 C23 C24 121(2)
C22 C23 H23 119.7
C24 C23 H23 119.7
C25 C24 C23 119(2)
C25 C24 H24 120.7
C23 C24 H24 120.7
C26 C25 C24 119(2)
C26 C25 H25 120.5
C24 C25 H25 120.5
C25 C26 C27 121(2)
C25 C26 H26 119.7
C27 C26 H26 119.7
C22 C27 C26 119.4(19)
C22 C27 H27 120.3
C26 C27 H27 120.3
B2 B1 B7 103.4(13)
B2 B1 B8 143.5(13)
B7 B1 B8 112.9(11)
B2 B1 B6 62.2(12)
B7 B1 B6 62.3(9)
B8 B1 B6 139.5(15)
B2 B1 B3 60.7(12)
B7 B1 B3 58.4(10)
B8 B1 B3 138.7(14)
B6 B1 B3 76.3(13)
B2 B1 Hf1 71.4(9)
B7 B1 Hf1 173.9(11)
B8 B1 Hf1 72.2(8)
B6 B1 Hf1 116.5(9)
B3 B1 Hf1 115.6(10)
B1 B2 B4 109.0(15)
B1 B2 B3 66.4(12)
B4 B2 B3 61.1(14)
B1 B2 B6 64.0(11)
B4 B2 B6 62.3(14)
B3 B2 B6 79.3(13)
B1 B2 Hf1 69.5(9)
B4 B2 Hf1 178.5(14)
B3 B2 Hf1 118.1(13)
B6 B2 Hf1 116.4(13)
B7 B3 B4 94.6(17)
B7 B3 B2 94.7(16)
B4 B3 B2 55.5(13)
B7 B3 B5 53.3(11)
B4 B3 B5 55.2(12)
B2 B3 B5 96.9(17)
B7 B3 B1 54.7(10)
B4 B3 B1 94.9(16)
B2 B3 B1 53.0(10)
B5 B3 B1 95.4(15)
B7 B3 H3A 129.8
B4 B3 H3A 128.8
B2 B3 H3A 128.7
B5 B3 H3A 128.4
B1 B3 H3A 129.5
B2 B4 B5 109.4(17)
B2 B4 B3 63.4(14)
B5 B4 B3 64.3(14)
B2 B4 B6 62.9(14)
B5 B4 B6 64.9(14)
B3 B4 B6 80.6(15)
B2 B4 H4A 125.9
B5 B4 H4A 124.7
B3 B4 H4A 139.7
B6 B4 H4A 139.7
B7 B5 B4 104.3(14)
B7 B5 B9 142.1(17)
B4 B5 B9 113.5(17)
B7 B5 B3 61.0(11)
B4 B5 B3 60.5(14)
B9 B5 B3 142(2)
B7 B5 B6 63.0(11)
B4 B5 B6 61.1(13)
B9 B5 B6 136(2)
B3 B5 B6 77.4(13)
B7 B5 Hf2 71.0(9)
B4 B5 Hf2 175.3(14)
B9 B5 Hf2 71.2(12)
B3 B5 Hf2 115.6(13)
B6 B5 Hf2 116.1(13)
B4 B6 B2 54.8(12)
B4 B6 B7 90.9(15)
B2 B6 B7 92.0(14)
B4 B6 B1 95.5(16)
B2 B6 B1 53.8(10)
B7 B6 B1 54.6(9)
B4 B6 B5 54.0(12)
B2 B6 B5 95.3(16)
B7 B6 B5 51.7(10)
B1 B6 B5 96.0(14)
B4 B6 H6A 129.9
B2 B6 H6A 129.7
B7 B6 H6A 132.2
B1 B6 H6A 128.0
B5 B6 H6A 129.0
B5 B7 B1 113.6(12)
B5 B7 B3 65.7(13)
B1 B7 B3 66.9(10)
B5 B7 B6 65.4(12)
B1 B7 B6 63.1(10)
B3 B7 B6 80.2(13)
B5 B7 Hf2 70.7(9)
B1 B7 Hf2 174.5(11)
B3 B7 Hf2 118.6(11)
B6 B7 Hf2 117.5(10)
B1 B8 Hf1 66.7(7)
B1 B8 H8A 113(9)
Hf1 B8 H8A 121(9)
B1 B8 H8B 112(10)
Hf1 B8 H8B 119(10)
H8A B8 H8B 115(9)
B5 B9 Hf2 67.0(11)
B5 B9 H9A 110(9)
Hf2 B9 H9A 116(9)
B5 B9 H9B 114(9)
Hf2 B9 H9B 121(9)
H9A B9 H9B 117(9)
C5 Hf1 B1 134.7(9)
C5 Hf1 C10 80.4(10)
B1 Hf1 C10 138.7(7)
C5 Hf1 C1 35.7(11)
B1 Hf1 C1 132.9(9)
C10 Hf1 C1 88.0(10)
C5 Hf1 C2 53.3(12)
B1 Hf1 C2 101.9(10)
C10 Hf1 C2 118.8(11)
C1 Hf1 C2 31.0(11)
C5 Hf1 B2 135.7(10)
B1 Hf1 B2 39.1(6)
C10 Hf1 B2 134.9(8)
C1 Hf1 B2 108.1(10)
C2 Hf1 B2 83.1(11)
C5 Hf1 C6 94.3(11)
B1 Hf1 C6 130.8(7)
C10 Hf1 C6 32.7(8)
C1 Hf1 C6 82.2(10)
C2 Hf1 C6 106.6(11)
B2 Hf1 C6 106.3(8)
C5 Hf1 C8 134.1(10)
B1 Hf1 C8 85.8(7)
C10 Hf1 C8 54.4(8)
C1 Hf1 C8 135.2(10)
C2 Hf1 C8 154.4(11)
B2 Hf1 C8 88.2(9)
C6 Hf1 C8 53.0(8)
C5 Hf1 C3 51.9(11)
B1 Hf1 C3 87.7(9)
C10 Hf1 C3 131.9(10)
C1 Hf1 C3 50.6(11)
C2 Hf1 C3 28.2(11)
B2 Hf1 C3 86.6(10)
C6 Hf1 C3 132.5(10)
C8 Hf1 C3 173.5(9)
C5 Hf1 C9 103.3(10)
B1 Hf1 C9 106.4(7)
C10 Hf1 C9 33.6(7)
C1 Hf1 C9 120.7(10)
C2 Hf1 C9 151.6(11)
B2 Hf1 C9 120.7(9)
C6 Hf1 C9 54.5(8)
C8 Hf1 C9 33.3(9)
C3 Hf1 C9 150.6(11)
C5 Hf1 C7 125.3(11)
B1 Hf1 C7 99.9(7)
C10 Hf1 C7 53.1(8)
C1 Hf1 C7 107.7(11)
C2 Hf1 C7 122.6(12)
B2 Hf1 C7 81.8(9)
C6 Hf1 C7 31.0(8)
C8 Hf1 C7 31.9(8)
C3 Hf1 C7 150.2(10)
C9 Hf1 C7 54.0(9)
C5 Hf1 C4 35.1(10)
B1 Hf1 C4 99.6(8)
C10 Hf1 C4 111.9(10)
C1 Hf1 C4 55.3(11)
C2 Hf1 C4 49.1(12)
B2 Hf1 C4 111.8(10)
C6 Hf1 C4 129.3(10)
C8 Hf1 C4 154.3(10)
C3 Hf1 C4 28.0(9)
C9 Hf1 C4 122.6(11)
C7 Hf1 C4 160.2(10)
B5 Hf2 B7 38.3(6)
B5 Hf2 C14 139.1(9)
B7 Hf2 C14 131.2(7)
B5 Hf2 C17 140.2(10)
B7 Hf2 C17 135.4(8)
C14 Hf2 C17 78.4(10)
B5 Hf2 C18 108.8(11)
B7 Hf2 C18 122.7(9)
C14 Hf2 C18 103.9(10)
C17 Hf2 C18 33.1(11)
B5 Hf2 C16 131.3(9)
B7 Hf2 C16 106.4(8)
C14 Hf2 C16 87.8(10)
C17 Hf2 C16 33.0(9)
C18 Hf2 C16 55.1(11)
B5 Hf2 C13 126.5(9)
B7 Hf2 C13 101.7(7)
C14 Hf2 C13 32.2(9)
C17 Hf2 C13 92.2(10)
C18 Hf2 C13 124.6(11)
C16 Hf2 C13 83.7(10)
B5 Hf2 B9 41.8(7)
B7 Hf2 B9 80.1(6)
C14 Hf2 B9 120.7(10)
C17 Hf2 B9 116.1(12)
C18 Hf2 B9 84.9(13)
C16 Hf2 B9 136.8(12)
C13 Hf2 B9 138.0(12)
B5 Hf2 C11 84.8(10)
B7 Hf2 C11 89.6(9)
C14 Hf2 C11 54.3(10)
C17 Hf2 C11 131.3(11)
C18 Hf2 C11 143.1(12)
C16 Hf2 C11 137.8(11)
C13 Hf2 C11 54.5(11)
B9 Hf2 C11 83.7(13)
B5 Hf2 C20 99.6(9)
B7 Hf2 C20 82.7(7)
C14 Hf2 C20 119.7(9)
C17 Hf2 C20 52.8(9)
C18 Hf2 C20 53.2(10)
C16 Hf2 C20 32.0(9)
C13 Hf2 C20 109.6(10)
B9 Hf2 C20 112.2(12)
C11 Hf2 C20 160.6(12)
B5 Hf2 C12 94.8(9)
B7 Hf2 C12 78.7(7)
C14 Hf2 C12 53.0(8)
C17 Hf2 C12 124.4(11)
C18 Hf2 C12 156.0(11)
C16 Hf2 C12 111.6(11)
C13 Hf2 C12 32.2(9)
B9 Hf2 C12 111.5(13)
C11 Hf2 C12 32.5(11)
C20 Hf2 C12 128.1(11)
B5 Hf2 C15 109.4(10)
B7 Hf2 C15 122.2(9)
C14 Hf2 C15 33.2(9)
C17 Hf2 C15 100.4(11)
C18 Hf2 C15 112.3(11)
C16 Hf2 C15 119.3(11)
C13 Hf2 C15 54.4(11)
B9 Hf2 C15 88.7(11)
C11 Hf2 C15 32.6(11)
C20 Hf2 C15 150.9(10)
C12 Hf2 C15 53.4(11)

loop_
_geom_bond_atom_site_label_1
_geom_bond_atom_site_label_2
_geom_bond_distance
C1 C2 1.31(5)
C1 C5 1.49(5)
C1 Hf1 2.44(2)
C1 H1 0.9300
C2 C3 1.20(5)
C2 Hf1 2.45(3)
C2 H2 0.9300
C3 C4 1.20(4)
C3 Hf1 2.47(3)
C3 H3 0.9300
C4 C5 1.48(4)
C4 Hf1 2.48(3)
C4 H4 0.9300
C5 Hf1 2.42(2)
C5 H5 0.9300
C6 C7 1.32(3)
C6 C10 1.38(3)
C6 Hf1 2.457(19)
C6 H6 0.9300
C7 C8 1.36(4)
C7 Hf1 2.48(2)
C7 H7 0.9300
C8 C9 1.41(4)
C8 Hf1 2.47(2)
C8 H8 0.9300
C9 C10 1.42(3)
C9 Hf1 2.47(2)
C9 H9 0.9300
C10 Hf1 2.439(18)
C10 H10 0.9300
C11 C12 1.40(5)
C11 C15 1.41(5)
C11 Hf2 2.50(3)
C11 H11 0.9300
C12 C13 1.39(4)
C12 Hf2 2.50(2)
C12 H12 0.9300
C13 C14 1.38(4)
C13 Hf2 2.49(2)
C13 H13 0.9300
C14 C15 1.42(4)
C14 Hf2 2.474(19)
C14 H14 0.9300
C15 Hf2 2.51(2)
C15 H15 0.9300
C16 C20 1.38(4)
C16 C17 1.41(4)
C16 Hf2 2.49(3)
C16 H16 0.9300
C17 C18 1.41(4)
C17 Hf2 2.48(2)
C17 H17 0.9300
C18 C19 1.39(4)
C18 Hf2 2.48(3)
C18 H18 0.9300
C19 C20 1.36(4)
C19 Hf2 2.51(3)
C19 H19 0.9300
C20 Hf2 2.50(3)
C20 H20 0.9300
C21 C22 1.45(2)
C21 H21A 0.9600
C21 H21B 0.9600
C21 H21C 0.9600
C22 C27 1.34(2)
C22 C23 1.35(2)
C23 C24 1.41(3)
C23 H23 0.9300
C24 C25 1.39(3)
C24 H24 0.9300
C25 C26 1.37(3)
C25 H25 0.9300
C26 C27 1.40(3)
C26 H26 0.9300
C27 H27 0.9300
B1 B2 1.64(2)
B1 B7 1.66(2)
B1 B8 1.74(2)
B1 B6 1.82(3)
B1 B3 1.88(3)
B1 Hf1 2.428(15)
B2 B4 1.65(3)
B2 B3 1.79(3)
B2 B6 1.79(3)
B2 Hf1 2.46(2)
B3 B7 1.74(3)
B3 B4 1.75(4)
B3 B5 1.81(3)
B3 H3A 1.1000
B4 B5 1.65(3)
B4 B6 1.78(4)
B4 H4A 1.1000
B5 B7 1.59(3)
B5 B9 1.75(3)
B5 B6 1.84(3)
B5 Hf2 2.42(2)
B6 B7 1.81(2)
B6 H6A 1.1000
B7 Hf2 2.428(15)
B8 Hf1 2.517(17)
B8 H8A 1.14(8)
B8 H8B 1.14(8)
B9 Hf2 2.49(3)
B9 H9A 1.10(8)
B9 H9B 1.14(8)

loop_
_geom_torsion_atom_site_label_1
_geom_torsion_atom_site_label_2
_geom_torsion_atom_site_label_3
_geom_torsion_atom_site_label_4
_geom_torsion
C5 C1 C2 C3 -1(4)
Hf1 C1 C2 C3 -67(3)
C5 C1 C2 Hf1 66.4(16)
C1 C2 C3 C4 0(5)
Hf1 C2 C3 C4 -66(3)
C1 C2 C3 Hf1 66(3)
C2 C3 C4 C5 1(4)
Hf1 C3 C4 C5 -64.1(17)
C2 C3 C4 Hf1 65(3)
C3 C4 C5 C1 -1(3)
Hf1 C4 C5 C1 -69.0(14)
C3 C4 C5 Hf1 68(2)
C2 C1 C5 C4 1(3)
Hf1 C1 C5 C4 70.3(15)
C2 C1 C5 Hf1 -69(2)
C10 C6 C7 C8 -1(3)
Hf1 C6 C7 C8 65.1(17)
C10 C6 C7 Hf1 -65.6(15)
C6 C7 C8 C9 1(3)
Hf1 C7 C8 C9 66.4(16)
C6 C7 C8 Hf1 -65.1(17)
C7 C8 C9 C10 -2(2)
Hf1 C8 C9 C10 65.5(14)
C7 C8 C9 Hf1 -67.0(16)
C7 C6 C10 C9 0(3)
Hf1 C6 C10 C9 -67.6(14)
C7 C6 C10 Hf1 67.2(17)
C8 C9 C10 C6 1(2)
Hf1 C9 C10 C6 67.6(15)
C8 C9 C10 Hf1 -66.4(14)
C15 C11 C12 C13 -3(3)
Hf2 C11 C12 C13 64.8(19)
C15 C11 C12 Hf2 -67(2)
C11 C12 C13 C14 2(3)
Hf2 C12 C13 C14 66.6(17)
C11 C12 C13 Hf2 -65(2)
C12 C13 C14 C15 0(3)
Hf2 C13 C14 C15 67.2(18)
C12 C13 C14 Hf2 -67.4(17)
C12 C11 C15 C14 2(3)
Hf2 C11 C15 C14 -64.9(19)
C12 C11 C15 Hf2 67(2)
C13 C14 C15 C11 -1(3)
Hf2 C14 C15 C11 66(2)
C13 C14 C15 Hf2 -67.1(17)
C20 C16 C17 C18 2(3)
Hf2 C16 C17 C18 -66(2)
C20 C16 C17 Hf2 68.2(18)
C16 C17 C18 C19 -3(3)
Hf2 C17 C18 C19 -69(2)
C16 C17 C18 Hf2 66.0(19)
C17 C18 C19 C20 2(3)
Hf2 C18 C19 C20 -66(2)
C17 C18 C19 Hf2 67.4(19)
C18 C19 C20 C16 0(3)
Hf2 C19 C20 C16 -65.0(19)
C18 C19 C20 Hf2 65(2)
C17 C16 C20 C19 -1(3)
Hf2 C16 C20 C19 66(2)
C17 C16 C20 Hf2 -67.1(18)
C27 C22 C23 C24 -5(4)
C21 C22 C23 C24 -179(3)
C22 C23 C24 C25 0(5)
C23 C24 C25 C26 4(5)
C24 C25 C26 C27 -3(5)
C23 C22 C27 C26 6(4)
C21 C22 C27 C26 -180(2)
C25 C26 C27 C22 -2(4)
B7 B1 B2 B4 4(2)
B8 B1 B2 B4 178(2)
B6 B1 B2 B4 -44.5(18)
B3 B1 B2 B4 44.9(18)
Hf1 B1 B2 B4 -180(2)
B7 B1 B2 B3 -41.2(14)
B8 B1 B2 B3 134(3)
B6 B1 B2 B3 -89.4(13)
Hf1 B1 B2 B3 135.5(13)
B7 B1 B2 B6 48.2(13)
B8 B1 B2 B6 -137(3)
B3 B1 B2 B6 89.4(13)
Hf1 B1 B2 B6 -135.2(12)
B7 B1 B2 Hf1 -176.6(11)
B8 B1 B2 Hf1 -2(3)
B6 B1 B2 Hf1 135.2(12)
B3 B1 B2 Hf1 -135.5(13)
B1 B2 B3 B7 38.0(12)
B4 B2 B3 B7 -92.3(17)
B6 B2 B3 B7 -28.2(13)
Hf1 B2 B3 B7 86.2(15)
B1 B2 B3 B4 130.3(18)
B6 B2 B3 B4 64.2(15)
Hf1 B2 B3 B4 178.5(19)
B1 B2 B3 B5 91.6(15)
B4 B2 B3 B5 -38.8(15)
B6 B2 B3 B5 25.4(14)
Hf1 B2 B3 B5 139.7(14)
B4 B2 B3 B1 -130.3(18)
B6 B2 B3 B1 -66.2(11)
Hf1 B2 B3 B1 48.2(11)
B2 B1 B3 B7 -131.2(16)
B8 B1 B3 B7 89.5(19)
B6 B1 B3 B7 -65.7(11)
Hf1 B1 B3 B7 -178.7(11)
B2 B1 B3 B4 -39.1(14)
B7 B1 B3 B4 92.1(14)
B8 B1 B3 B4 -178.4(16)
B6 B1 B3 B4 26.5(12)
Hf1 B1 B3 B4 -86.6(14)
B7 B1 B3 B2 131.2(16)
B8 B1 B3 B2 -139(2)
B6 B1 B3 B2 65.6(13)
Hf1 B1 B3 B2 -47.5(13)
B2 B1 B3 B5 -94.6(16)
B7 B1 B3 B5 36.7(11)
B8 B1 B3 B5 126.2(18)
B6 B1 B3 B5 -29.0(12)
Hf1 B1 B3 B5 -142.0(10)
B1 B2 B4 B5 -1(3)
B3 B2 B4 B5 46.3(19)
B6 B2 B4 B5 -46.7(18)
B1 B2 B4 B3 -47.6(17)
B6 B2 B4 B3 -92.9(14)
B1 B2 B4 B6 45.3(16)
B3 B2 B4 B6 92.9(14)
B7 B3 B4 B2 92.6(16)
B5 B3 B4 B2 130.8(19)
B1 B3 B4 B2 37.7(13)
B7 B3 B4 B5 -38.3(14)
B2 B3 B4 B5 -130.8(19)
B1 B3 B4 B5 -93.2(15)
B7 B3 B4 B6 28.3(12)
B2 B3 B4 B6 -64.3(13)
B5 B3 B4 B6 66.5(14)
B1 B3 B4 B6 -26.6(12)
B2 B4 B5 B7 -2(3)
B3 B4 B5 B7 44.1(16)
B6 B4 B5 B7 -47.4(16)
B2 B4 B5 B9 176(2)
B3 B4 B5 B9 -138(2)
B6 B4 B5 B9 131(2)
B2 B4 B5 B3 -45.8(19)
B6 B4 B5 B3 -91.5(14)
B2 B4 B5 B6 45.6(18)
B3 B4 B5 B6 91.5(14)
B4 B3 B5 B7 -129.6(18)
B2 B3 B5 B7 -90.7(14)
B1 B3 B5 B7 -37.4(11)
B7 B3 B5 B4 129.6(18)
B2 B3 B5 B4 38.9(15)
B1 B3 B5 B4 92.2(16)
B7 B3 B5 B9 -139(3)
B4 B3 B5 B9 91(3)
B2 B3 B5 B9 130(3)
B1 B3 B5 B9 -177(2)
B7 B3 B5 B6 65.9(12)
B4 B3 B5 B6 -63.8(14)
B2 B3 B5 B6 -24.8(13)
B1 B3 B5 B6 28.4(12)
B7 B3 B5 Hf2 -47.2(13)
B4 B3 B5 Hf2 -176.9(19)
B2 B3 B5 Hf2 -137.9(13)
B1 B3 B5 Hf2 -84.7(14)
B5 B4 B6 B2 130.7(18)
B3 B4 B6 B2 64.8(13)
B2 B4 B6 B7 -91.8(14)
B5 B4 B6 B7 38.9(13)
B3 B4 B6 B7 -27.0(12)
B2 B4 B6 B1 -37.3(13)
B5 B4 B6 B1 93.4(14)
B3 B4 B6 B1 27.5(12)
B2 B4 B6 B5 -130.7(18)
B3 B4 B6 B5 -65.9(14)
B1 B2 B6 B4 -131.6(17)
B3 B2 B6 B4 -62.8(14)
Hf1 B2 B6 B4 -179.1(18)
B1 B2 B6 B7 -41.9(12)
B4 B2 B6 B7 89.7(15)
B3 B2 B6 B7 26.9(12)
Hf1 B2 B6 B7 -89.4(14)
B4 B2 B6 B1 131.6(17)
B3 B2 B6 B1 68.8(12)
Hf1 B2 B6 B1 -47.5(11)
B1 B2 B6 B5 -93.6(14)
B4 B2 B6 B5 38.0(14)
B3 B2 B6 B5 -24.8(13)
Hf1 B2 B6 B5 -141.1(12)
B2 B1 B6 B4 37.9(13)
B7 B1 B6 B4 -87.2(13)
B8 B1 B6 B4 179.3(17)
B3 B1 B6 B4 -25.9(12)
Hf1 B1 B6 B4 86.1(13)
B7 B1 B6 B2 -125.0(15)
B8 B1 B6 B2 141(2)
B3 B1 B6 B2 -63.8(12)
Hf1 B1 B6 B2 48.2(12)
B2 B1 B6 B7 125.0(15)
B8 B1 B6 B7 -93.5(19)
B3 B1 B6 B7 61.2(11)
Hf1 B1 B6 B7 173.3(13)
B2 B1 B6 B5 92.2(16)
B7 B1 B6 B5 -32.8(11)
B8 B1 B6 B5 -126.3(19)
B3 B1 B6 B5 28.4(12)
Hf1 B1 B6 B5 140.4(11)
B7 B5 B6 B4 126.8(17)
B9 B5 B6 B4 -95(3)
B3 B5 B6 B4 63.1(15)
Hf2 B5 B6 B4 175.7(19)
B7 B5 B6 B2 88.3(13)
B4 B5 B6 B2 -38.4(15)
B9 B5 B6 B2 -133(2)
B3 B5 B6 B2 24.6(13)
Hf2 B5 B6 B2 137.2(13)
B4 B5 B6 B7 -126.8(17)
B9 B5 B6 B7 138(3)
B3 B5 B6 B7 -63.7(11)
Hf2 B5 B6 B7 48.9(11)
B7 B5 B6 B1 34.3(11)
B4 B5 B6 B1 -92.5(16)
B9 B5 B6 B1 173(2)
B3 B5 B6 B1 -29.4(13)
Hf2 B5 B6 B1 83.2(15)
B4 B5 B7 B1 4(2)
B9 B5 B7 B1 -173(3)
B3 B5 B7 B1 48.1(15)
B6 B5 B7 B1 -42.0(15)
Hf2 B5 B7 B1 -176.3(13)
B4 B5 B7 B3 -43.8(18)
B9 B5 B7 B3 139(4)
B6 B5 B7 B3 -90.1(13)
Hf2 B5 B7 B3 135.6(12)
B4 B5 B7 B6 46.4(17)
B9 B5 B7 B6 -131(4)
B3 B5 B7 B6 90.1(13)
Hf2 B5 B7 B6 -134.3(12)
B4 B5 B7 Hf2 -179(2)
B9 B5 B7 Hf2 3(3)
B3 B5 B7 Hf2 -135.6(12)
B6 B5 B7 Hf2 134.3(12)
B2 B1 B7 B5 -5(2)
B8 B1 B7 B5 178.3(15)
B6 B1 B7 B5 43.0(16)
B3 B1 B7 B5 -47.5(16)
B2 B1 B7 B3 42.4(15)
B8 B1 B7 B3 -134.2(16)
B6 B1 B7 B3 90.5(14)
B2 B1 B7 B6 -48.1(15)
B8 B1 B7 B6 135.3(16)
B3 B1 B7 B6 -90.5(14)
B4 B3 B7 B5 39.4(13)
B2 B3 B7 B5 95.1(16)
B1 B3 B7 B5 132.1(14)
B4 B3 B7 B1 -92.8(13)
B2 B3 B7 B1 -37.0(11)
B5 B3 B7 B1 -132.1(14)
B4 B3 B7 B6 -27.9(12)
B2 B3 B7 B6 27.8(13)
B5 B3 B7 B6 -67.3(12)
B1 B3 B7 B6 64.9(10)
B4 B3 B7 Hf2 88.2(14)
B2 B3 B7 Hf2 143.9(11)
B5 B3 B7 Hf2 48.8(13)
B1 B3 B7 Hf2 -179.1(12)
B4 B6 B7 B5 -40.4(14)
B2 B6 B7 B5 -95.2(15)
B1 B6 B7 B5 -136.6(15)
B4 B6 B7 B1 96.2(14)
B2 B6 B7 B1 41.4(11)
B5 B6 B7 B1 136.6(15)
B4 B6 B7 B3 27.2(13)
B2 B6 B7 B3 -27.6(13)
B1 B6 B7 B3 -69.0(11)
B5 B6 B7 B3 67.6(13)
B4 B6 B7 Hf2 -90.0(13)
B2 B6 B7 Hf2 -144.8(11)
B1 B6 B7 Hf2 173.8(13)
B5 B6 B7 Hf2 -49.6(13)
B2 B1 B8 Hf1 2(3)
B7 B1 B8 Hf1 176.3(13)
B6 B1 B8 Hf1 -110.1(18)
B3 B1 B8 Hf1 108.8(17)
B7 B5 B9 Hf2 -3(3)
B4 B5 B9 Hf2 179(2)
B3 B5 B9 Hf2 108(3)
B6 B5 B9 Hf2 -108(2)
